data_7251675
loop_
_publ_author_name
'Chandrakanth, Munugala'
'Okubo, Yoshikazu Honda'
'Arya, C. G.'
'Salunke, Deepak B.'
'Petrovsky, Nikolai'
'Banothu, Janardhan'

_publ_section_title
;
 Bisarylthiourea comprising cycloalkyl-thiophene-3-carboxylate derivatives
 as potential Human Toll-Like Receptor (TLR)2 Agonists: Design, Synthesis,
 and Structure-Activity Relationship Enabling the Switch from TLR2/1 to
 TLR2/6 Activation
;
_journal_name_full 'RSC Medicinal Chemistry'
_journal_paper_doi 10.1039/D5MD01078K
_journal_year 2026
_chemical_formula_moiety 'C22 H27 N3 O3 S2'
_chemical_formula_sum 'C22 H27 N3 O3 S2'
_chemical_formula_weight 445.58
_space_group_crystal_system triclinic
_space_group_IT_number 2
_space_group_name_Hall '-P 1'
_space_group_name_H-M_alt 'P -1'
_atom_sites_solution_hydrogens mixed
_audit_creation_method SHELXL-2019/3
_audit_update_record
;
2025-10-15 deposited with the CCDC.	2026-02-20 downloaded from the CCDC.
;
_cell_angle_alpha 84.153(3)
_cell_angle_beta 82.661(3)
_cell_angle_gamma 68.325(3)
_cell_formula_units_Z 2
_cell_length_a 9.6883(8)
_cell_length_b 9.9058(7)
_cell_length_c 12.6922(10)
_cell_measurement_reflns_used 9843
_cell_measurement_temperature 298(2)
_cell_measurement_theta_max 27.78
_cell_measurement_theta_min 2.66
_cell_volume 1120.70(15)
_computing_cell_refinement 'APEX4 V8.40B (Bruker, 2021)'
_computing_data_collection 'APEX4 (Bruker, v2021.4-0)'
_computing_data_reduction 'SAINT/XPREP (Bruker, 2021)'
_computing_publication_material 'SHELXL-2019/3 (Sheldrick, 2019)'
_computing_structure_refinement 'SHELXL-2019/3 (Sheldrick, 2019)'
_computing_structure_solution 'SHELXT-2018/2 (Sheldrick, 2018)'
_diffrn_ambient_temperature 298(2)
_diffrn_measured_fraction_theta_full 0.998
_diffrn_measured_fraction_theta_max 0.998
_diffrn_measurement_device_type 'Bruker D8 VENTURE diffractometer equipped with PHOTON II detector'
_diffrn_measurement_method 'omega and phi scans'
_diffrn_radiation_source 'fine-focus sealed tube'
_diffrn_radiation_type MoK\a
_diffrn_radiation_wavelength 0.71073
_diffrn_reflns_av_R_equivalents 0.0610
_diffrn_reflns_av_unetI/netI 0.0312
_diffrn_reflns_Laue_measured_fraction_full 0.998
_diffrn_reflns_Laue_measured_fraction_max 0.998
_diffrn_reflns_limit_h_max 11
_diffrn_reflns_limit_h_min -11
_diffrn_reflns_limit_k_max 12
_diffrn_reflns_limit_k_min -12
_diffrn_reflns_limit_l_max 15
_diffrn_reflns_limit_l_min -15
_diffrn_reflns_number 45385
_diffrn_reflns_point_group_measured_fraction_full 0.998
_diffrn_reflns_point_group_measured_fraction_max 0.998
_diffrn_reflns_theta_full 25.242
_diffrn_reflns_theta_max 25.992
_diffrn_reflns_theta_min 2.538
_exptl_absorpt_coefficient_mu 0.266
_exptl_absorpt_correction_T_max 0.7456
_exptl_absorpt_correction_T_min 0.5318
_exptl_absorpt_correction_type multi-scan
_exptl_absorpt_process_details
;
 SADABS-2016/2 - Bruker AXS area detector scaling and absorption 
 correction
 Reference: Krause, L., Herbst-Irmer, R., Sheldrick G.M. & Stalke D.,
 J. Appl. Cryst. 48 (2015) 3-10.
;
_exptl_crystal_colour colourless
_exptl_crystal_density_diffrn 1.320
_exptl_crystal_description block
_exptl_crystal_F_000 472
_exptl_crystal_size_max 0.409
_exptl_crystal_size_mid 0.196
_exptl_crystal_size_min 0.080
_refine_diff_density_max 0.452
_refine_diff_density_min -0.403
_refine_diff_density_rms 0.057
_refine_ls_extinction_method none
_refine_ls_goodness_of_fit_ref 1.058
_refine_ls_hydrogen_treatment mixed
_refine_ls_matrix_type full
_refine_ls_number_parameters 307
_refine_ls_number_reflns 4394
_refine_ls_number_restraints 177
_refine_ls_restrained_S_all 1.095
_refine_ls_R_factor_all 0.0654
_refine_ls_R_factor_gt 0.0531
_refine_ls_shift/su_max 0.001
_refine_ls_shift/su_mean 0.000
_refine_ls_structure_factor_coef Fsqd
_refine_ls_weighting_details 'w=1/[\s^2^(Fo^2^)+(0.0783P)^2^+0.7887P] where P=(Fo^2^+2Fc^2^)/3'
_refine_ls_weighting_scheme calc
_refine_ls_wR_factor_gt 0.1415
_refine_ls_wR_factor_ref 0.1555
_reflns_Friedel_coverage 0.000
_reflns_number_gt 3619
_reflns_number_total 4394
_reflns_threshold_expression 'I > 2\s(I)'
_cod_data_source_file d5md01078k2.cif
_cod_data_source_block TMC1-12
_cod_database_code 7251675
_shelx_shelxl_version_number 2019/3
_shelx_space_group_comment
;
The symmetry employed for this shelxl refinement is uniquely defined
by the following loop, which should always be used as a source of
symmetry information in preference to the above space-group names.
They are only intended as comments.
;
_shelx_estimated_absorpt_t_min 0.899
_shelx_estimated_absorpt_t_max 0.979

loop_
_space_group_symop_operation_xyz
'x, y, z'
'-x, -y, -z'

loop_
_atom_site_label
_atom_site_type_symbol
_atom_site_fract_x
_atom_site_fract_y
_atom_site_fract_z
_atom_site_U_iso_or_equiv
_atom_site_adp_type
_atom_site_occupancy
_atom_site_site_symmetry_order
_atom_site_calc_flag
_atom_site_refinement_flags_posn
_atom_site_refinement_flags_adp
_atom_site_refinement_flags_occupancy
_atom_site_disorder_assembly
_atom_site_disorder_group
C1 C 0.3852(3) 0.8767(3) -0.01544(19) 0.0401(5) Uani 1 1 d . U . . .
C2 C 0.4855(4) 0.8146(3) -0.1139(2) 0.0559(7) Uani 1 1 d D U . . .
H2A H 0.513308 0.709690 -0.110448 0.067 Uiso 1 1 calc R U . A 1
H2B H 0.575788 0.836617 -0.119010 0.067 Uiso 1 1 calc R U . A 1
C3 C 0.3975(13) 0.8848(9) -0.2134(4) 0.090(3) Uani 0.624(13) 1 d D U P B 1
H3A H 0.467062 0.913832 -0.263760 0.108 Uiso 0.624(13) 1 calc R U P B 1
H3B H 0.385089 0.804527 -0.243874 0.108 Uiso 0.624(13) 1 calc R U P B 1
C4 C 0.2880(8) 0.9767(12) -0.2183(4) 0.073(2) Uani 0.624(13) 1 d D U P B 1
H4A H 0.221041 0.936344 -0.242315 0.087 Uiso 0.624(13) 1 calc R U P B 1
H4B H 0.304132 1.043740 -0.275476 0.087 Uiso 0.624(13) 1 calc R U P B 1
C5 C 0.2014(18) 1.069(2) -0.1268(8) 0.059(3) Uani 0.624(13) 1 d D U P B 1
H5A H 0.096344 1.084307 -0.125199 0.070 Uiso 0.624(13) 1 calc R U P B 1
H5B H 0.212059 1.163074 -0.136646 0.070 Uiso 0.624(13) 1 calc R U P B 1
C3' C 0.4582(9) 0.9200(10) -0.2083(6) 0.044(2) Uani 0.376(13) 1 d D U P B 2
H3'1 H 0.471012 0.864952 -0.270079 0.053 Uiso 0.376(13) 1 calc R U P B 2
H3'2 H 0.536697 0.960096 -0.217036 0.053 Uiso 0.376(13) 1 calc R U P B 2
C4' C 0.3066(11) 1.0507(11) -0.2120(6) 0.051(2) Uani 0.376(13) 1 d D U P B 2
H4'1 H 0.330703 1.137444 -0.230440 0.061 Uiso 0.376(13) 1 calc R U P B 2
H4'2 H 0.259777 1.037612 -0.271408 0.061 Uiso 0.376(13) 1 calc R U P B 2
C5' C 0.187(3) 1.086(4) -0.1177(13) 0.052(4) Uani 0.376(13) 1 d D U P B 2
H5'1 H 0.152126 1.188279 -0.104720 0.062 Uiso 0.376(13) 1 calc R U P B 2
H5'2 H 0.102545 1.062134 -0.131729 0.062 Uiso 0.376(13) 1 calc R U P B 2
C6 C 0.2588(3) 0.9940(3) -0.02257(19) 0.0442(6) Uani 1 1 d D U . . .
C7 C 0.4089(3) 0.8238(3) 0.09389(18) 0.0367(5) Uani 1 1 d . U . . .
C8 C 0.2955(2) 0.9066(3) 0.16476(18) 0.0349(5) Uani 1 1 d . U . . .
C9 C 0.1874(3) 0.9415(3) 0.35241(18) 0.0370(5) Uani 1 1 d . U . . .
C10 C 0.3654(3) 0.8101(3) 0.48704(18) 0.0388(5) Uani 1 1 d . U . . .
C11 C 0.4916(3) 0.8441(3) 0.4576(2) 0.0439(6) Uani 1 1 d . U . . .
H11 H 0.486514 0.923674 0.410451 0.053 Uiso 1 1 calc R U . . .
C12 C 0.6252(3) 0.7610(3) 0.4977(2) 0.0443(6) Uani 1 1 d . U . . .
H12 H 0.709576 0.784056 0.475579 0.053 Uiso 1 1 calc R U . . .
C13 C 0.6362(3) 0.6432(3) 0.57051(19) 0.0388(5) Uani 1 1 d . U . . .
C14 C 0.5080(3) 0.6099(3) 0.5991(2) 0.0463(6) Uani 1 1 d . U . . .
H14 H 0.512013 0.531256 0.646973 0.056 Uiso 1 1 calc R U . . .
C15 C 0.3746(3) 0.6922(3) 0.5574(2) 0.0456(6) Uani 1 1 d . U . . .
H15 H 0.290673 0.667577 0.577013 0.055 Uiso 1 1 calc R U . . .
C16 C 0.8562(4) 0.6423(4) 0.6458(3) 0.0651(9) Uani 1 1 d . U . . .
H16A H 0.803076 0.690840 0.709616 0.078 Uiso 1 1 calc R U . . .
H16B H 0.862368 0.716338 0.591160 0.078 Uiso 1 1 calc R U . . .
C17 C 1.0112(4) 0.5436(4) 0.6688(4) 0.0833(11) Uani 1 1 d . U . . .
H17A H 1.067666 0.503049 0.603355 0.100 Uiso 1 1 calc R U . . .
H17B H 1.061228 0.599708 0.695776 0.100 Uiso 1 1 calc R U . . .
C18 C 0.9349(5) 0.3482(4) 0.7057(4) 0.0998(15) Uani 1 1 d . U . . .
H18A H 0.934073 0.269236 0.757402 0.120 Uiso 1 1 calc R U . . .
H18B H 0.990183 0.305753 0.640503 0.120 Uiso 1 1 calc R U . . .
C19 C 0.7774(4) 0.4386(4) 0.6843(3) 0.0748(10) Uani 1 1 d . U . . .
H19A H 0.733390 0.379120 0.654769 0.090 Uiso 1 1 calc R U . . .
H19B H 0.718945 0.473752 0.750484 0.090 Uiso 1 1 calc R U . . .
C20 C 0.5332(3) 0.6995(3) 0.1336(2) 0.0455(6) Uani 1 1 d . U . . .
C21 C 0.7531(5) 0.4947(6) 0.0916(4) 0.1124(18) Uani 1 1 d D U . . .
H21A H 0.824336 0.526861 0.118743 0.135 Uiso 1 1 calc R U . . .
H21B H 0.717894 0.438656 0.148509 0.135 Uiso 1 1 calc R U . . .
C22 C 0.8231(8) 0.4071(7) 0.0057(5) 0.167(3) Uani 1 1 d D U . . .
H22A H 0.905407 0.324412 0.028890 0.251 Uiso 1 1 calc R U . . .
H22B H 0.752668 0.374423 -0.020359 0.251 Uiso 1 1 calc R U . . .
H22C H 0.858877 0.462435 -0.050060 0.251 Uiso 1 1 calc R U . . .
N1 N 0.2968(2) 0.8840(2) 0.27449(15) 0.0382(5) Uani 1 1 d D U . . .
N2 N 0.2239(2) 0.9001(3) 0.45200(16) 0.0462(5) Uani 1 1 d D U . . .
N3 N 0.7737(3) 0.5610(2) 0.61044(19) 0.0486(5) Uani 1 1 d . U . . .
O1 O 0.5519(2) 0.6663(2) 0.22660(15) 0.0589(5) Uani 1 1 d . U . . .
O2 O 0.6262(2) 0.6223(3) 0.05710(17) 0.0766(7) Uani 1 1 d . U . . .
O3 O 1.0080(3) 0.4290(3) 0.7443(2) 0.0878(8) Uani 1 1 d . U . . .
S1 S 0.16089(7) 1.04447(7) 0.10041(5) 0.0466(2) Uani 1 1 d . U . . .
S2 S 0.01495(7) 1.05571(8) 0.32846(5) 0.0492(2) Uani 1 1 d . U . . .
H1N H 0.377(2) 0.820(2) 0.290(2) 0.045(7) Uiso 1 1 d D . . . .
H2N H 0.154(3) 0.922(3) 0.502(2) 0.056(8) Uiso 1 1 d D . . . .

loop_
_atom_site_aniso_label
_atom_site_aniso_U_11
_atom_site_aniso_U_22
_atom_site_aniso_U_33
_atom_site_aniso_U_23
_atom_site_aniso_U_13
_atom_site_aniso_U_12
C1 0.0409(13) 0.0530(14) 0.0319(12) -0.0051(10) -0.0028(10) -0.0227(11)
C2 0.0665(18) 0.0686(18) 0.0350(13) -0.0113(12) 0.0043(12) -0.0283(15)
C3 0.145(8) 0.071(4) 0.030(3) -0.010(3) -0.001(4) -0.014(4)
C4 0.072(4) 0.123(7) 0.029(2) 0.007(3) -0.015(2) -0.042(4)
C5 0.054(5) 0.078(7) 0.041(4) 0.017(4) -0.017(4) -0.021(4)
C3' 0.051(4) 0.076(5) 0.027(3) -0.006(3) -0.001(3) -0.047(3)
C4' 0.075(5) 0.064(5) 0.027(3) 0.001(3) -0.002(3) -0.041(4)
C5' 0.058(8) 0.072(9) 0.026(5) 0.009(5) -0.006(5) -0.028(6)
C6 0.0448(14) 0.0597(15) 0.0306(12) 0.0042(10) -0.0055(10) -0.0229(12)
C7 0.0343(11) 0.0442(13) 0.0322(11) -0.0040(9) -0.0038(9) -0.0142(10)
C8 0.0313(11) 0.0413(12) 0.0318(11) 0.0013(9) -0.0063(9) -0.0125(9)
C9 0.0320(11) 0.0430(12) 0.0336(12) 0.0010(9) -0.0034(9) -0.0117(10)
C10 0.0357(12) 0.0494(14) 0.0264(11) -0.0016(9) -0.0041(9) -0.0095(10)
C11 0.0442(13) 0.0484(14) 0.0366(13) 0.0089(10) -0.0067(10) -0.0157(11)
C12 0.0387(13) 0.0532(15) 0.0421(14) 0.0044(11) -0.0058(10) -0.0191(11)
C13 0.0396(12) 0.0392(12) 0.0368(12) -0.0030(9) -0.0095(10) -0.0112(10)
C14 0.0491(14) 0.0476(14) 0.0427(14) 0.0101(11) -0.0113(11) -0.0193(12)
C15 0.0392(13) 0.0587(16) 0.0401(13) 0.0071(11) -0.0053(10) -0.0213(12)
C16 0.0590(18) 0.0638(18) 0.081(2) 0.0129(16) -0.0337(17) -0.0278(15)
C17 0.062(2) 0.093(3) 0.102(3) 0.024(2) -0.041(2) -0.0332(19)
C18 0.087(3) 0.065(2) 0.150(4) 0.035(2) -0.073(3) -0.022(2)
C19 0.074(2) 0.0577(18) 0.102(3) 0.0283(18) -0.050(2) -0.0293(16)
C20 0.0368(13) 0.0519(15) 0.0444(14) -0.0075(11) -0.0029(10) -0.0112(11)
C21 0.069(2) 0.128(4) 0.087(3) -0.026(3) -0.022(2) 0.036(2)
C22 0.143(5) 0.144(5) 0.146(5) -0.048(4) -0.023(4) 0.042(4)
N1 0.0294(10) 0.0479(12) 0.0293(10) 0.0019(8) -0.0040(8) -0.0054(9)
N2 0.0335(11) 0.0652(14) 0.0273(10) 0.0015(9) 0.0007(8) -0.0056(10)
N3 0.0455(12) 0.0448(12) 0.0550(13) 0.0049(10) -0.0197(10) -0.0131(10)
O1 0.0504(11) 0.0617(12) 0.0450(11) 0.0027(9) -0.0076(9) 0.0018(9)
O2 0.0567(13) 0.0889(16) 0.0527(12) -0.0239(11) -0.0103(10) 0.0170(11)
O3 0.0762(16) 0.0866(17) 0.108(2) 0.0358(15) -0.0591(15) -0.0326(14)
S1 0.0378(3) 0.0563(4) 0.0338(3) 0.0067(3) -0.0053(2) -0.0051(3)
S2 0.0330(3) 0.0638(4) 0.0363(3) 0.0006(3) -0.0030(2) -0.0016(3)

loop_
_atom_type_symbol
_atom_type_description
_atom_type_scat_dispersion_real
_atom_type_scat_dispersion_imag
_atom_type_scat_source
C C 0.0033 0.0016 'International Tables Vol C Tables 4.2.6.8 and 6.1.1.4'
H H 0.0000 0.0000 'International Tables Vol C Tables 4.2.6.8 and 6.1.1.4'
N N 0.0061 0.0033 'International Tables Vol C Tables 4.2.6.8 and 6.1.1.4'
O O 0.0106 0.0060 'International Tables Vol C Tables 4.2.6.8 and 6.1.1.4'
S S 0.1246 0.1234 'International Tables Vol C Tables 4.2.6.8 and 6.1.1.4'

loop_
_geom_angle_atom_site_label_1
_geom_angle_atom_site_label_2
_geom_angle_atom_site_label_3
_geom_angle
_geom_angle_site_symmetry_1
_geom_angle_site_symmetry_3
_geom_angle_publ_flag
C6 C1 C7 112.0(2) . . ?
C6 C1 C2 121.2(2) . . ?
C7 C1 C2 126.8(2) . . ?
C3' C2 C1 112.6(4) . . ?
C1 C2 C3 108.0(4) . . ?
C1 C2 H2A 110.1 . . ?
C3 C2 H2A 110.1 . . ?
C1 C2 H2B 110.1 . . ?
C3 C2 H2B 110.1 . . ?
H2A C2 H2B 108.4 . . ?
C4 C3 C2 129.4(6) . . ?
C4 C3 H3A 104.9 . . ?
C2 C3 H3A 104.9 . . ?
C4 C3 H3B 104.9 . . ?
C2 C3 H3B 104.9 . . ?
H3A C3 H3B 105.8 . . ?
C3 C4 C5 124.6(7) . . ?
C3 C4 H4A 106.2 . . ?
C5 C4 H4A 106.2 . . ?
C3 C4 H4B 106.2 . . ?
C5 C4 H4B 106.2 . . ?
H4A C4 H4B 106.4 . . ?
C4 C5 C6 110.1(8) . . ?
C4 C5 H5A 109.6 . . ?
C6 C5 H5A 109.6 . . ?
C4 C5 H5B 109.6 . . ?
C6 C5 H5B 109.6 . . ?
H5A C5 H5B 108.2 . . ?
C2 C3' C4' 120.2(6) . . ?
C2 C3' H3'1 107.3 . . ?
C4' C3' H3'1 107.3 . . ?
C2 C3' H3'2 107.3 . . ?
C4' C3' H3'2 107.3 . . ?
H3'1 C3' H3'2 106.9 . . ?
C5' C4' C3' 122.8(10) . . ?
C5' C4' H4'1 106.6 . . ?
C3' C4' H4'1 106.6 . . ?
C5' C4' H4'2 106.6 . . ?
C3' C4' H4'2 106.6 . . ?
H4'1 C4' H4'2 106.6 . . ?
C6 C5' C4' 106.6(12) . . ?
C6 C5' H5'1 110.4 . . ?
C4' C5' H5'1 110.4 . . ?
C6 C5' H5'2 110.4 . . ?
C4' C5' H5'2 110.4 . . ?
H5'1 C5' H5'2 108.6 . . ?
C1 C6 C5 123.9(5) . . ?
C1 C6 C5' 131.6(8) . . ?
C1 C6 S1 113.03(18) . . ?
C5 C6 S1 122.9(5) . . ?
C5' C6 S1 115.4(7) . . ?
C8 C7 C1 111.9(2) . . ?
C8 C7 C20 120.1(2) . . ?
C1 C7 C20 128.1(2) . . ?
C7 C8 N1 123.1(2) . . ?
C7 C8 S1 111.93(17) . . ?
N1 C8 S1 124.89(17) . . ?
N2 C9 N1 115.6(2) . . ?
N2 C9 S2 121.11(18) . . ?
N1 C9 S2 123.28(18) . . ?
C15 C10 C11 119.0(2) . . ?
C15 C10 N2 119.4(2) . . ?
C11 C10 N2 121.4(2) . . ?
C12 C11 C10 120.6(2) . . ?
C12 C11 H11 119.7 . . ?
C10 C11 H11 119.7 . . ?
C11 C12 C13 121.3(2) . . ?
C11 C12 H12 119.4 . . ?
C13 C12 H12 119.4 . . ?
C12 C13 C14 117.4(2) . . ?
C12 C13 N3 120.0(2) . . ?
C14 C13 N3 122.5(2) . . ?
C15 C14 C13 121.1(2) . . ?
C15 C14 H14 119.5 . . ?
C13 C14 H14 119.5 . . ?
C10 C15 C14 120.6(2) . . ?
C10 C15 H15 119.7 . . ?
C14 C15 H15 119.7 . . ?
N3 C16 C17 111.3(3) . . ?
N3 C16 H16A 109.4 . . ?
C17 C16 H16A 109.4 . . ?
N3 C16 H16B 109.4 . . ?
C17 C16 H16B 109.4 . . ?
H16A C16 H16B 108.0 . . ?
O3 C17 C16 111.4(3) . . ?
O3 C17 H17A 109.3 . . ?
C16 C17 H17A 109.3 . . ?
O3 C17 H17B 109.3 . . ?
C16 C17 H17B 109.3 . . ?
H17A C17 H17B 108.0 . . ?
O3 C18 C19 112.7(3) . . ?
O3 C18 H18A 109.1 . . ?
C19 C18 H18A 109.1 . . ?
O3 C18 H18B 109.1 . . ?
C19 C18 H18B 109.1 . . ?
H18A C18 H18B 107.8 . . ?
N3 C19 C18 110.7(3) . . ?
N3 C19 H19A 109.5 . . ?
C18 C19 H19A 109.5 . . ?
N3 C19 H19B 109.5 . . ?
C18 C19 H19B 109.5 . . ?
H19A C19 H19B 108.1 . . ?
O1 C20 O2 121.4(2) . . ?
O1 C20 C7 125.0(2) . . ?
O2 C20 C7 113.6(2) . . ?
C22 C21 O2 110.0(4) . . ?
C22 C21 H21A 109.7 . . ?
O2 C21 H21A 109.7 . . ?
C22 C21 H21B 109.7 . . ?
O2 C21 H21B 109.7 . . ?
H21A C21 H21B 108.2 . . ?
C21 C22 H22A 109.5 . . ?
C21 C22 H22B 109.5 . . ?
H22A C22 H22B 109.5 . . ?
C21 C22 H22C 109.5 . . ?
H22A C22 H22C 109.5 . . ?
H22B C22 H22C 109.5 . . ?
C9 N1 C8 129.6(2) . . ?
C9 N1 H1N 119.5(19) . . ?
C8 N1 H1N 110.6(19) . . ?
C9 N2 C10 128.7(2) . . ?
C9 N2 H2N 117(2) . . ?
C10 N2 H2N 114(2) . . ?
C13 N3 C19 117.0(2) . . ?
C13 N3 C16 116.8(2) . . ?
C19 N3 C16 110.9(2) . . ?
C20 O2 C21 116.4(3) . . ?
C18 O3 C17 109.4(3) . . ?
C8 S1 C6 91.14(12) . . ?

loop_
_geom_bond_atom_site_label_1
_geom_bond_atom_site_label_2
_geom_bond_distance
_geom_bond_site_symmetry_2
_geom_bond_publ_flag
C1 C6 1.346(4) . ?
C1 C7 1.448(3) . ?
C1 C2 1.513(3) . ?
C2 C3' 1.489(8) . ?
C2 C3 1.570(8) . ?
C2 H2A 0.9700 . ?
C2 H2B 0.9700 . ?
C3 C4 1.117(10) . ?
C3 H3A 0.9700 . ?
C3 H3B 0.9700 . ?
C4 C5 1.513(13) . ?
C4 H4A 0.9700 . ?
C4 H4B 0.9700 . ?
C5 C6 1.514(10) . ?
C5 H5A 0.9700 . ?
C5 H5B 0.9700 . ?
C3' C4' 1.561(11) . ?
C3' H3'1 0.9700 . ?
C3' H3'2 0.9700 . ?
C4' C5' 1.526(17) . ?
C4' H4'1 0.9700 . ?
C4' H4'2 0.9700 . ?
C5' C6 1.514(17) . ?
C5' H5'1 0.9700 . ?
C5' H5'2 0.9700 . ?
C6 S1 1.737(3) . ?
C7 C8 1.386(3) . ?
C7 C20 1.467(3) . ?
C8 N1 1.389(3) . ?
C8 S1 1.721(2) . ?
C9 N2 1.339(3) . ?
C9 N1 1.352(3) . ?
C9 S2 1.682(2) . ?
C10 C15 1.379(4) . ?
C10 C11 1.382(4) . ?
C10 N2 1.429(3) . ?
C11 C12 1.381(3) . ?
C11 H11 0.9300 . ?
C12 C13 1.393(3) . ?
C12 H12 0.9300 . ?
C13 C14 1.395(4) . ?
C13 N3 1.408(3) . ?
C14 C15 1.387(4) . ?
C14 H14 0.9300 . ?
C15 H15 0.9300 . ?
C16 N3 1.460(4) . ?
C16 C17 1.505(4) . ?
C16 H16A 0.9700 . ?
C16 H16B 0.9700 . ?
C17 O3 1.416(4) . ?
C17 H17A 0.9700 . ?
C17 H17B 0.9700 . ?
C18 O3 1.403(5) . ?
C18 C19 1.500(5) . ?
C18 H18A 0.9700 . ?
C18 H18B 0.9700 . ?
C19 N3 1.447(4) . ?
C19 H19A 0.9700 . ?
C19 H19B 0.9700 . ?
C20 O1 1.211(3) . ?
C20 O2 1.326(3) . ?
C21 C22 1.404(6) . ?
C21 O2 1.476(4) . ?
C21 H21A 0.9700 . ?
C21 H21B 0.9700 . ?
C22 H22A 0.9600 . ?
C22 H22B 0.9600 . ?
C22 H22C 0.9600 . ?
N1 H1N 0.831(17) . ?
N2 H2N 0.847(17) . ?

loop_
_geom_hbond_atom_site_label_D
_geom_hbond_atom_site_label_H
_geom_hbond_atom_site_label_A
_geom_hbond_distance_DH
_geom_hbond_distance_HA
_geom_hbond_distance_DA
_geom_hbond_angle_DHA
_geom_hbond_site_symmetry_A
_geom_hbond_publ_flag
C14 H14 O1 0.93 2.61 3.511(3) 164.6 2_666 yes
N1 H1N O1 0.831(17) 1.96(2) 2.660(3) 141(3) . yes
N2 H2N S2 0.847(17) 2.509(19) 3.341(2) 168(3) 2_576 yes
C14 H14 O1 0.93 2.61 3.511(3) 164.6 2_666 yes
N1 H1N O1 0.831(17) 1.96(2) 2.660(3) 141(3) . yes
N2 H2N S2 0.847(17) 2.509(19) 3.341(2) 168(3) 2_576 yes

loop_
_geom_torsion_atom_site_label_1
_geom_torsion_atom_site_label_2
_geom_torsion_atom_site_label_3
_geom_torsion_atom_site_label_4
_geom_torsion
_geom_torsion_site_symmetry_1
_geom_torsion_site_symmetry_2
_geom_torsion_site_symmetry_3
_geom_torsion_site_symmetry_4
_geom_torsion_publ_flag
C6 C1 C2 C3' 18.9(5) . . . . ?
C7 C1 C2 C3' -160.7(4) . . . . ?
C6 C1 C2 C3 -12.9(6) . . . . ?
C7 C1 C2 C3 167.5(5) . . . . ?
C1 C2 C3 C4 9.0(14) . . . . ?
C2 C3 C4 C5 6(2) . . . . ?
C3 C4 C5 C6 -16(2) . . . . ?
C1 C2 C3' C4' -21.3(7) . . . . ?
C2 C3' C4' C5' 6(2) . . . . ?
C3' C4' C5' C6 12(4) . . . . ?
C7 C1 C6 C5 -177.2(13) . . . . ?
C2 C1 C6 C5 3.2(14) . . . . ?
C7 C1 C6 C5' -180(2) . . . . ?
C2 C1 C6 C5' 1(2) . . . . ?
C7 C1 C6 S1 -1.0(3) . . . . ?
C2 C1 C6 S1 179.3(2) . . . . ?
C4 C5 C6 C1 11(2) . . . . ?
C4 C5 C6 S1 -164.6(9) . . . . ?
C4' C5' C6 C1 -16(4) . . . . ?
C4' C5' C6 S1 165.3(16) . . . . ?
C6 C1 C7 C8 0.1(3) . . . . ?
C2 C1 C7 C8 179.7(2) . . . . ?
C6 C1 C7 C20 -179.8(2) . . . . ?
C2 C1 C7 C20 -0.2(4) . . . . ?
C1 C7 C8 N1 -175.7(2) . . . . ?
C20 C7 C8 N1 4.2(4) . . . . ?
C1 C7 C8 S1 0.9(3) . . . . ?
C20 C7 C8 S1 -179.17(19) . . . . ?
C15 C10 C11 C12 0.3(4) . . . . ?
N2 C10 C11 C12 175.9(2) . . . . ?
C10 C11 C12 C13 -1.6(4) . . . . ?
C11 C12 C13 C14 1.8(4) . . . . ?
C11 C12 C13 N3 -179.6(2) . . . . ?
C12 C13 C14 C15 -0.7(4) . . . . ?
N3 C13 C14 C15 -179.3(2) . . . . ?
C11 C10 C15 C14 0.8(4) . . . . ?
N2 C10 C15 C14 -174.9(2) . . . . ?
C13 C14 C15 C10 -0.6(4) . . . . ?
N3 C16 C17 O3 -56.0(4) . . . . ?
O3 C18 C19 N3 56.6(5) . . . . ?
C8 C7 C20 O1 -5.1(4) . . . . ?
C1 C7 C20 O1 174.8(3) . . . . ?
C8 C7 C20 O2 174.2(2) . . . . ?
C1 C7 C20 O2 -5.9(4) . . . . ?
N2 C9 N1 C8 -178.8(2) . . . . ?
S2 C9 N1 C8 2.1(4) . . . . ?
C7 C8 N1 C9 -170.1(2) . . . . ?
S1 C8 N1 C9 13.6(4) . . . . ?
N1 C9 N2 C10 4.0(4) . . . . ?
S2 C9 N2 C10 -176.9(2) . . . . ?
C15 C10 N2 C9 -128.0(3) . . . . ?
C11 C10 N2 C9 56.4(4) . . . . ?
C12 C13 N3 C19 -178.9(3) . . . . ?
C14 C13 N3 C19 -0.4(4) . . . . ?
C12 C13 N3 C16 46.3(4) . . . . ?
C14 C13 N3 C16 -135.2(3) . . . . ?
C18 C19 N3 C13 170.8(3) . . . . ?
C18 C19 N3 C16 -51.8(4) . . . . ?
C17 C16 N3 C13 -170.3(3) . . . . ?
C17 C16 N3 C19 52.2(4) . . . . ?
O1 C20 O2 C21 -0.2(5) . . . . ?
C7 C20 O2 C21 -179.4(3) . . . . ?
C22 C21 O2 C20 167.7(5) . . . . ?
C19 C18 O3 C17 -59.4(5) . . . . ?
C16 C17 O3 C18 58.7(5) . . . . ?
C7 C8 S1 C6 -1.27(19) . . . . ?
N1 C8 S1 C6 175.3(2) . . . . ?
C1 C6 S1 C8 1.3(2) . . . . ?
C5 C6 S1 C8 177.5(13) . . . . ?
C5' C6 S1 C8 -179.9(19) . . . . ?
